data_9014318
loop_
_publ_author_name
'Biagioni, C.'
'Merlino, S.'
'Parodi, G. C.'
'Perchiazzi, N.'

_publ_section_title
;
 Crystal chemistry of minerals of the wohlerite group from the Los Archipelago, Guinea
;
_journal_name_full 'The Canadian Mineralogist'
_journal_page_first 593
_journal_page_last 609
_journal_paper_doi 10.3749/canmin.50.3.593
_journal_volume 50
_journal_year 2012
_chemical_compound_source 'the nepheline syenites of the Los Archipelago, Guinea'
_chemical_formula_sum 'Ca0.82 F1.25 Mn0.79 Na1.18 O7.75 Si2 Ti0.477 Zr0.733'
_chemical_name_mineral Lavenite
_space_group_IT_number 14
_symmetry_space_group_name_Hall '-P 2yab'
_symmetry_space_group_name_H-M 'P 1 21/a 1'
_cell_angle_alpha 90
_cell_angle_beta 108.392
_cell_angle_gamma 90
_cell_length_a 10.8475
_cell_length_b 9.9364
_cell_length_c 7.1488
_cell_formula_units_Z 4
_cell_volume 731.175
_database_code_amcsd 0019476
_exptl_crystal_density_diffrn 3.607
_cod_original_formula_sum 'Zr.733 Ti.477 Mn.79 (Ca.82 Na1.18) Si2 O7.75 F1.25'
_cod_database_code 9014318

loop_
_space_group_symop_operation_xyz
x,y,z
1/2+x,1/2-y,z
1/2-x,1/2+y,-z
-x,-y,-z

loop_
_atom_site_aniso_label
_atom_site_aniso_U_11
_atom_site_aniso_U_22
_atom_site_aniso_U_33
_atom_site_aniso_U_12
_atom_site_aniso_U_13
_atom_site_aniso_U_23
Zr1 0.01420 0.00890 0.01460 0.00420 0.00420 0.00110
Ti1 0.01420 0.00890 0.01460 0.00420 0.00420 0.00110
Mn2 0.01350 0.01350 0.01930 -0.00070 0.00590 -0.00120
Ti2 0.01350 0.01350 0.01930 -0.00070 0.00590 -0.00120
Ca3 0.01550 0.01570 0.02190 -0.00360 0.00530 -0.00020
Na3 0.01550 0.01570 0.02190 -0.00360 0.00530 -0.00020
Ca4 0.01810 0.02200 0.02400 -0.00640 0.00690 -0.00260
Na4 0.01810 0.02200 0.02400 -0.00640 0.00690 -0.00260
Si1 0.00780 0.01000 0.01370 0.00010 0.00280 0.00030
Si2 0.00920 0.00920 0.01450 0.00040 0.00290 0.00010
O1 0.03300 0.05100 0.01100 -0.00200 0.00800 0.00000
O2 0.01040 0.01300 0.02900 -0.00230 0.00510 0.00370
O3 0.01400 0.02100 0.02500 -0.00470 0.00290 -0.00500
O4 0.01800 0.01300 0.03100 0.00180 0.01100 0.00000
O5 0.02100 0.01300 0.02900 0.00200 0.00600 0.00500
O6 0.00710 0.01600 0.02300 0.00140 0.00050 0.00230
O7 0.01300 0.01500 0.04400 0.00090 0.00700 -0.00500
O8 0.01400 0.02200 0.03000 0.00350 0.00450 0.00500
F8 0.01400 0.02200 0.03000 0.00350 0.00450 0.00500
F9 0.01470 0.02300 0.04000 0.00250 0.00190 -0.00400

loop_
_atom_site_label
_atom_site_fract_x
_atom_site_fract_y
_atom_site_fract_z
_atom_site_occupancy
_atom_site_U_iso_or_equiv
Zr1 0.29416 0.10458 0.02461 0.73300 0.01260
Ti1 0.29416 0.10458 0.02461 0.26700 0.01260
Mn2 0.43681 0.37260 0.85520 0.79000 0.01530
Ti2 0.43681 0.37260 0.85520 0.21000 0.01530
Ca3 0.30325 0.10791 0.52620 0.60000 0.01790
Na3 0.30325 0.10791 0.52620 0.40000 0.01790
Ca4 0.42630 0.37970 0.34160 0.22000 0.02130
Na4 0.42630 0.37970 0.34160 0.78000 0.02130
Si1 0.62284 0.16655 0.21740 1.00000 0.01060
Si2 0.61952 0.16812 0.66760 1.00000 0.01120
O1 0.63740 0.16680 0.45160 1.00000 0.03150
O2 0.74080 0.26280 0.20730 1.00000 0.01780
O3 0.74700 0.25080 0.79900 1.00000 0.02070
O4 0.65280 0.01410 0.16610 1.00000 0.02000
O5 0.62880 0.01220 0.73510 1.00000 0.02130
O6 0.47970 0.22050 0.09680 1.00000 0.01630
O7 0.48540 0.23960 0.65340 1.00000 0.02420
O8 0.62010 0.47980 0.95380 0.75000 0.02240
F8 0.62010 0.47980 0.95380 0.25000 0.02240
F9 0.38690 0.50570 0.59430 1.00000 0.02740

loop_
_cod_related_entry_id
_cod_related_entry_database
_cod_related_entry_code
1 AMCSD 0019476
